data_4086485
loop_
_publ_author_name
'Cook, Timothy D.'
'Natoli, Sean N.'
'Fanwick, Phillip E.'
'Ren, Tong'

_publ_section_title
;
 CoIII(cyclam) Oligoynyls: Monomeric Oligoynyl Complexes and Dimeric
 Complexes with an Oligoyn-diyl Bridge
;
_journal_name_full Organometallics
_journal_paper_doi 10.1021/acs.organomet.6b00219
_journal_year 2016
_chemical_formula_sum 'C18 H33 Cl2 Co N4 O2'
_chemical_formula_weight 467.31
_space_group_crystal_system monoclinic
_space_group_IT_number 14
_space_group_name_Hall '-P 2yn'
_space_group_name_H-M_alt 'P 1 21/n 1'
_symmetry_space_group_name_Hall '-P 2yn'
_symmetry_space_group_name_H-M 'P 1 21/n 1'
_atom_sites_solution_hydrogens mixed
_atom_sites_solution_primary direct
_atom_sites_solution_secondary difmap
_audit_creation_method SHELXL-2014/7
_cell_angle_alpha 90
_cell_angle_beta 100.495(4)
_cell_angle_gamma 90
_cell_formula_units_Z 4
_cell_length_a 10.7457(4)
_cell_length_b 17.4105(13)
_cell_length_c 12.7145(8)
_cell_measurement_reflns_used 9674
_cell_measurement_temperature 150(2)
_cell_measurement_theta_max 27.473
_cell_measurement_theta_min 2.005
_cell_volume 2338.9(2)
_computing_cell_refinement 'HKL3000 (Otwinowski & Minor, 1997)'
_computing_data_collection 'Nonius Collect (Nonius, 1998)'
_computing_data_reduction 'HKL3000 (Otwinowski & Minor, 1997)'
_computing_structure_refinement
;  
SHELXL-2014/7 (Sheldrick, 2014), 
SHELXLE Rev714 (H\"ubschle et al., 2011)
;
_computing_structure_solution 'SHELXS-97 (Sheldrick, 2008)'
_diffrn_ambient_temperature 150(2)
_diffrn_measured_fraction_theta_full 0.999
_diffrn_measured_fraction_theta_max 0.990
_diffrn_measurement_device_type 'Nonius Kappa CCD diffractometer'
_diffrn_measurement_method '\w and \f scans'
_diffrn_radiation_monochromator graphite
_diffrn_radiation_type MoK\a
_diffrn_radiation_wavelength 0.71073
_diffrn_reflns_av_R_equivalents 0.036
_diffrn_reflns_av_unetI/netI 0.0540
_diffrn_reflns_Laue_measured_fraction_full 0.999
_diffrn_reflns_Laue_measured_fraction_max 0.990
_diffrn_reflns_limit_h_max 13
_diffrn_reflns_limit_h_min 0
_diffrn_reflns_limit_k_max 22
_diffrn_reflns_limit_k_min 0
_diffrn_reflns_limit_l_max 16
_diffrn_reflns_limit_l_min -16
_diffrn_reflns_number 5300
_diffrn_reflns_point_group_measured_fraction_full 0.999
_diffrn_reflns_point_group_measured_fraction_max 0.990
_diffrn_reflns_theta_full 25.242
_diffrn_reflns_theta_max 27.473
_diffrn_reflns_theta_min 2.005
_diffrn_source 'fine focus X-ray tube'
_exptl_absorpt_coefficient_mu 0.981
_exptl_absorpt_correction_T_max 0.664
_exptl_absorpt_correction_T_min 0.544
_exptl_absorpt_correction_type multi-scan
_exptl_absorpt_process_details 'SCALEPACK (Otwinowski & Minor, 1997)'
_exptl_crystal_colour orange
_exptl_crystal_density_diffrn 1.327
_exptl_crystal_description brick
_exptl_crystal_F_000 984
_exptl_crystal_size_max 0.720
_exptl_crystal_size_mid 0.540
_exptl_crystal_size_min 0.420
_refine_diff_density_max 0.318
_refine_diff_density_min -0.336
_refine_diff_density_rms 0.068
_refine_ls_extinction_method none
_refine_ls_goodness_of_fit_ref 1.030
_refine_ls_hydrogen_treatment mixed
_refine_ls_matrix_type full
_refine_ls_number_parameters 264
_refine_ls_number_reflns 5300
_refine_ls_number_restraints 0
_refine_ls_restrained_S_all 1.030
_refine_ls_R_factor_all 0.0633
_refine_ls_R_factor_gt 0.0362
_refine_ls_shift/su_max 0.000
_refine_ls_shift/su_mean 0.000
_refine_ls_structure_factor_coef Fsqd
_refine_ls_weighting_details 'w=1/[\s^2^(Fo^2^)+(0.0451P)^2^] where P=(Fo^2^+2Fc^2^)/3'
_refine_ls_weighting_scheme calc
_refine_ls_wR_factor_gt 0.0827
_refine_ls_wR_factor_ref 0.0897
_reflns_Friedel_coverage 0.000
_reflns_number_gt 3723
_reflns_number_total 5300
_reflns_threshold_expression 'I > 2\s(I)'
_cod_data_source_file om6b00219_si_003.cif
_cod_data_source_block tc239b
_cod_database_code 4086485
_shelx_shelxl_version_number 2014/7
_shelx_space_group_comment
;
The symmetry employed for this shelxl refinement is uniquely defined
by the following loop, which should always be used as a source of
symmetry information in preference to the above space-group names.
They are only intended as comments.
;
_shelx_estimated_absorpt_t_min 0.539
_shelx_estimated_absorpt_t_max 0.683

loop_
_space_group_symop_operation_xyz
'x, y, z'
'-x+1/2, y+1/2, -z+1/2'
'-x, -y, -z'
'x-1/2, -y-1/2, z-1/2'

loop_
_atom_site_label
_atom_site_type_symbol
_atom_site_fract_x
_atom_site_fract_y
_atom_site_fract_z
_atom_site_U_iso_or_equiv
_atom_site_adp_type
_atom_site_occupancy
_atom_site_site_symmetry_order
_atom_site_calc_flag
_atom_site_refinement_flags_posn
_atom_site_refinement_flags_adp
Co1 Co 0.06440(2) 0.15692(2) 0.40092(2) 0.02004(9) Uani 1 1 d . .
Cl1 Cl -0.01348(4) 0.03568(3) 0.35329(4) 0.02448(13) Uani 1 1 d . .
Cl2 Cl 0.49914(5) 0.22468(3) 0.40659(5) 0.03672(16) Uani 1 1 d . .
O1 O 0.0531(2) 0.32933(11) 0.14533(15) 0.0587(6) Uani 1 1 d . .
H1O H 0.0501 0.3182 0.0806 0.070 Uiso 1 1 calc R U
O2 O 0.65608(16) 0.08419(12) 0.36082(15) 0.0527(5) Uani 1 1 d . .
H2O H 0.6053 0.1166 0.3778 0.063 Uiso 1 1 calc R U
N1 N 0.02100(16) 0.18978(11) 0.25024(14) 0.0256(4) Uani 1 1 d . .
N2 N -0.10943(16) 0.18827(11) 0.41320(14) 0.0249(4) Uani 1 1 d . .
N3 N 0.10425(15) 0.12220(11) 0.55065(13) 0.0226(4) Uani 1 1 d . .
N4 N 0.23776(15) 0.12382(11) 0.39064(14) 0.0247(4) Uani 1 1 d . .
C1 C 0.12809(18) 0.25605(13) 0.43866(16) 0.0250(5) Uani 1 1 d . .
C2 C 0.1732(2) 0.31881(14) 0.45740(18) 0.0302(5) Uani 1 1 d . .
C3 C 0.2278(2) 0.38921(14) 0.48369(18) 0.0342(6) Uani 1 1 d . .
C4 C 0.2773(2) 0.44990(14) 0.51061(18) 0.0390(6) Uani 1 1 d . .
C5 C 0.3354(3) 0.51845(15) 0.54506(19) 0.0454(7) Uani 1 1 d . .
C6 C 0.3873(3) 0.57766(17) 0.5745(2) 0.0570(8) Uani 1 1 d . .
H6 H 0.4284 0.6246 0.5978 0.068 Uiso 1 1 calc R U
C7 C -0.11821(19) 0.19642(14) 0.22366(17) 0.0315(5) Uani 1 1 d . .
H7A H -0.1572 0.1449 0.2113 0.038 Uiso 1 1 calc R U
H7B H -0.1435 0.2275 0.1581 0.038 Uiso 1 1 calc R U
C8 C -0.1608(2) 0.23475(13) 0.31714(18) 0.0322(5) Uani 1 1 d . .
H8A H -0.1280 0.2880 0.3257 0.039 Uiso 1 1 calc R U
H8B H -0.2543 0.2365 0.3061 0.039 Uiso 1 1 calc R U
C9 C -0.13193(19) 0.22593(13) 0.51291(17) 0.0312(5) Uani 1 1 d . .
H9A H -0.2238 0.2351 0.5079 0.037 Uiso 1 1 calc R U
H9B H -0.0886 0.2763 0.5208 0.037 Uiso 1 1 calc R U
C10 C -0.0837(2) 0.17698(14) 0.61029(17) 0.0336(6) Uani 1 1 d . .
H10A H -0.1109 0.2006 0.6733 0.040 Uiso 1 1 calc R U
H10B H -0.1235 0.1256 0.5995 0.040 Uiso 1 1 calc R U
C11 C 0.0584(2) 0.16720(13) 0.63410(17) 0.0289(5) Uani 1 1 d . .
H11A H 0.0990 0.2184 0.6397 0.035 Uiso 1 1 calc R U
H11B H 0.0832 0.1410 0.7039 0.035 Uiso 1 1 calc R U
C12 C 0.24243(18) 0.10813(13) 0.57899(17) 0.0284(5) Uani 1 1 d . .
H12A H 0.2613 0.0728 0.6409 0.034 Uiso 1 1 calc R U
H12B H 0.2880 0.1570 0.5981 0.034 Uiso 1 1 calc R U
C13 C 0.28293(19) 0.07308(13) 0.48304(16) 0.0284(5) Uani 1 1 d . .
H13A H 0.3763 0.0685 0.4949 0.034 Uiso 1 1 calc R U
H13B H 0.2459 0.0211 0.4696 0.034 Uiso 1 1 calc R U
C14 C 0.26080(19) 0.08921(13) 0.28941(18) 0.0313(5) Uani 1 1 d . .
H14A H 0.2168 0.0391 0.2784 0.038 Uiso 1 1 calc R U
H14B H 0.3526 0.0798 0.2947 0.038 Uiso 1 1 calc R U
C15 C 0.2145(2) 0.14069(14) 0.19465(18) 0.0349(6) Uani 1 1 d . .
H15A H 0.2500 0.1928 0.2103 0.042 Uiso 1 1 calc R U
H15B H 0.2465 0.1208 0.1317 0.042 Uiso 1 1 calc R U
C16 C 0.0719(2) 0.14612(14) 0.16761(17) 0.0323(5) Uani 1 1 d . .
H16A H 0.0468 0.1718 0.0975 0.039 Uiso 1 1 calc R U
H16B H 0.0353 0.0938 0.1618 0.039 Uiso 1 1 calc R U
C17 C 0.1064(2) 0.40157(15) 0.1658(2) 0.0495(7) Uani 1 1 d . .
H17A H 0.1612 0.4018 0.2364 0.074 Uiso 1 1 calc R U
H17B H 0.0391 0.4398 0.1643 0.074 Uiso 1 1 calc R U
H17C H 0.1567 0.4142 0.1111 0.074 Uiso 1 1 calc R U
C18 C 0.6220(2) 0.06715(17) 0.2484(2) 0.0533(7) Uani 1 1 d . .
H18A H 0.6032 0.1151 0.2082 0.080 Uiso 1 1 calc R U
H18B H 0.5470 0.0340 0.2361 0.080 Uiso 1 1 calc R U
H18C H 0.6924 0.0408 0.2244 0.080 Uiso 1 1 calc R U
H1 H 0.0471(19) 0.2335(13) 0.2488(18) 0.028(7) Uiso 1 1 d . .
H2 H -0.1479(19) 0.1440(13) 0.4084(16) 0.023(6) Uiso 1 1 d . .
H3 H 0.0721(19) 0.0778(14) 0.5460(17) 0.031(7) Uiso 1 1 d . .
H4 H 0.286(2) 0.1651(13) 0.4012(17) 0.027(6) Uiso 1 1 d . .

loop_
_atom_site_aniso_label
_atom_site_aniso_U_11
_atom_site_aniso_U_22
_atom_site_aniso_U_33
_atom_site_aniso_U_23
_atom_site_aniso_U_13
_atom_site_aniso_U_12
Co1 0.02095(16) 0.01662(16) 0.02137(16) 0.00047(12) 0.00071(11) -0.00217(11)
Cl1 0.0287(3) 0.0193(3) 0.0243(3) 0.0001(2) 0.0015(2) -0.0058(2)
Cl2 0.0313(3) 0.0334(3) 0.0454(4) -0.0062(3) 0.0071(2) -0.0065(2)
O1 0.0955(15) 0.0359(12) 0.0436(11) 0.0082(9) 0.0098(11) -0.0244(10)
O2 0.0476(11) 0.0491(13) 0.0626(13) 0.0023(10) 0.0131(9) 0.0102(9)
N1 0.0322(10) 0.0187(10) 0.0245(10) 0.0021(8) 0.0015(8) -0.0042(8)
N2 0.0239(9) 0.0196(10) 0.0294(10) 0.0002(8) 0.0004(7) -0.0025(8)
N3 0.0251(9) 0.0192(10) 0.0219(9) -0.0016(8) 0.0002(7) -0.0031(8)
N4 0.0226(9) 0.0203(10) 0.0305(10) -0.0026(8) 0.0032(7) -0.0042(8)
C1 0.0221(10) 0.0273(13) 0.0247(11) 0.0034(10) 0.0018(8) 0.0010(9)
C2 0.0327(12) 0.0280(13) 0.0276(12) 0.0001(10) -0.0003(9) -0.0031(10)
C3 0.0458(14) 0.0244(13) 0.0289(13) 0.0033(10) -0.0028(10) -0.0055(11)
C4 0.0572(16) 0.0269(14) 0.0288(13) 0.0036(11) -0.0033(11) -0.0088(12)
C5 0.0713(18) 0.0326(16) 0.0288(13) 0.0017(11) -0.0003(12) -0.0176(13)
C6 0.094(2) 0.0430(18) 0.0305(14) -0.0004(13) 0.0034(14) -0.0302(16)
C7 0.0333(12) 0.0297(14) 0.0274(12) 0.0067(10) -0.0055(9) 0.0003(10)
C8 0.0274(11) 0.0282(13) 0.0372(13) 0.0046(11) -0.0038(9) 0.0042(9)
C9 0.0269(11) 0.0311(13) 0.0362(13) -0.0088(11) 0.0072(9) 0.0028(9)
C10 0.0381(13) 0.0333(14) 0.0314(13) -0.0063(10) 0.0119(10) -0.0012(10)
C11 0.0359(12) 0.0280(13) 0.0219(11) -0.0035(10) 0.0030(9) -0.0039(9)
C12 0.0258(11) 0.0266(13) 0.0292(12) 0.0038(10) -0.0048(9) -0.0013(9)
C13 0.0227(11) 0.0237(12) 0.0361(13) 0.0013(10) -0.0019(9) 0.0009(9)
C14 0.0273(11) 0.0308(14) 0.0382(13) -0.0066(11) 0.0122(9) -0.0022(9)
C15 0.0412(13) 0.0359(15) 0.0303(13) -0.0054(11) 0.0138(10) -0.0096(10)
C16 0.0447(14) 0.0310(14) 0.0212(11) 0.0007(10) 0.0062(10) -0.0061(10)
C17 0.0432(14) 0.0359(16) 0.0697(19) 0.0010(14) 0.0109(13) -0.0078(12)
C18 0.0506(16) 0.0485(18) 0.0644(19) -0.0020(15) 0.0197(14) -0.0065(13)

loop_
_atom_type_symbol
_atom_type_description
_atom_type_scat_dispersion_real
_atom_type_scat_dispersion_imag
_atom_type_scat_source
C C 0.0033 0.0016 'International Tables Vol C Tables 4.2.6.8 and 6.1.1.4'
H H 0.0000 0.0000 'International Tables Vol C Tables 4.2.6.8 and 6.1.1.4'
Cl Cl 0.1484 0.1585 'International Tables Vol C Tables 4.2.6.8 and 6.1.1.4'
Co Co 0.3494 0.9721 'International Tables Vol C Tables 4.2.6.8 and 6.1.1.4'
N N 0.0061 0.0033 'International Tables Vol C Tables 4.2.6.8 and 6.1.1.4'
O O 0.0106 0.0060 'International Tables Vol C Tables 4.2.6.8 and 6.1.1.4'

loop_
_geom_angle_atom_site_label_1
_geom_angle_atom_site_label_2
_geom_angle_atom_site_label_3
_geom_angle
C1 Co1 N3 91.72(8)
C1 Co1 N1 89.56(8)
N3 Co1 N1 178.55(8)
C1 Co1 N4 88.91(8)
N3 Co1 N4 86.15(7)
N1 Co1 N4 94.55(7)
C1 Co1 N2 91.81(8)
N3 Co1 N2 92.90(7)
N1 Co1 N2 86.39(8)
N4 Co1 N2 178.82(8)
C1 Co1 Cl1 179.55(7)
N3 Co1 Cl1 88.71(6)
N1 Co1 Cl1 90.01(6)
N4 Co1 Cl1 90.98(6)
N2 Co1 Cl1 88.31(6)
C17 O1 H1O 109.5
C18 O2 H2O 109.5
C7 N1 C16 111.59(17)
C7 N1 Co1 107.19(14)
C16 N1 Co1 119.21(14)
C7 N1 H1 105.1(15)
C16 N1 H1 106.9(16)
Co1 N1 H1 105.8(16)
C8 N2 C9 111.56(17)
C8 N2 Co1 107.45(14)
C9 N2 Co1 119.45(12)
C8 N2 H2 108.9(13)
C9 N2 H2 107.6(14)
Co1 N2 H2 101.1(14)
C11 N3 C12 111.35(16)
C11 N3 Co1 119.37(14)
C12 N3 Co1 108.51(13)
C11 N3 H3 110.5(16)
C12 N3 H3 104.2(15)
Co1 N3 H3 101.5(15)
C13 N4 C14 111.37(17)
C13 N4 Co1 107.36(13)
C14 N4 Co1 118.97(13)
C13 N4 H4 105.5(14)
C14 N4 H4 106.1(14)
Co1 N4 H4 106.6(14)
C2 C1 Co1 175.7(2)
C1 C2 C3 177.1(2)
C4 C3 C2 177.5(2)
C3 C4 C5 178.0(3)
C6 C5 C4 179.1(3)
C5 C6 H6 180.0
N1 C7 C8 107.15(17)
N1 C7 H7A 110.3
C8 C7 H7A 110.3
N1 C7 H7B 110.3
C8 C7 H7B 110.3
H7A C7 H7B 108.5
N2 C8 C7 106.69(18)
N2 C8 H8A 110.4
C7 C8 H8A 110.4
N2 C8 H8B 110.4
C7 C8 H8B 110.4
H8A C8 H8B 108.6
N2 C9 C10 111.39(18)
N2 C9 H9A 109.3
C10 C9 H9A 109.3
N2 C9 H9B 109.3
C10 C9 H9B 109.3
H9A C9 H9B 108.0
C11 C10 C9 114.18(19)
C11 C10 H10A 108.7
C9 C10 H10A 108.7
C11 C10 H10B 108.7
C9 C10 H10B 108.7
H10A C10 H10B 107.6
N3 C11 C10 111.95(17)
N3 C11 H11A 109.2
C10 C11 H11A 109.2
N3 C11 H11B 109.2
C10 C11 H11B 109.2
H11A C11 H11B 107.9
N3 C12 C13 107.22(16)
N3 C12 H12A 110.3
C13 C12 H12A 110.3
N3 C12 H12B 110.3
C13 C12 H12B 110.3
H12A C12 H12B 108.5
N4 C13 C12 107.55(17)
N4 C13 H13A 110.2
C12 C13 H13A 110.2
N4 C13 H13B 110.2
C12 C13 H13B 110.2
H13A C13 H13B 108.5
N4 C14 C15 111.62(19)
N4 C14 H14A 109.3
C15 C14 H14A 109.3
N4 C14 H14B 109.3
C15 C14 H14B 109.3
H14A C14 H14B 108.0
C16 C15 C14 113.02(19)
C16 C15 H15A 109.0
C14 C15 H15A 109.0
C16 C15 H15B 109.0
C14 C15 H15B 109.0
H15A C15 H15B 107.8
N1 C16 C15 111.19(18)
N1 C16 H16A 109.4
C15 C16 H16A 109.4
N1 C16 H16B 109.4
C15 C16 H16B 109.4
H16A C16 H16B 108.0
O1 C17 H17A 109.5
O1 C17 H17B 109.5
H17A C17 H17B 109.5
O1 C17 H17C 109.5
H17A C17 H17C 109.5
H17B C17 H17C 109.5
O2 C18 H18A 109.5
O2 C18 H18B 109.5
H18A C18 H18B 109.5
O2 C18 H18C 109.5
H18A C18 H18C 109.5
H18B C18 H18C 109.5

loop_
_geom_bond_atom_site_label_1
_geom_bond_atom_site_label_2
_geom_bond_distance
Co1 C1 1.886(2)
Co1 N3 1.9687(17)
Co1 N1 1.9722(18)
Co1 N4 1.9770(17)
Co1 N2 1.9793(18)
Co1 Cl1 2.3106(6)
O1 C17 1.387(3)
O1 H1O 0.8400
O2 C18 1.441(3)
O2 H2O 0.8400
N1 C7 1.477(3)
N1 C16 1.480(3)
N1 H1 0.81(2)
N2 C8 1.485(3)
N2 C9 1.486(3)
N2 H2 0.87(2)
N3 C11 1.474(3)
N3 C12 1.483(2)
N3 H3 0.84(2)
N4 C13 1.479(3)
N4 C14 1.482(3)
N4 H4 0.88(2)
C1 C2 1.201(3)
C2 C3 1.374(3)
C3 C4 1.205(3)
C4 C5 1.380(3)
C5 C6 1.199(4)
C6 H6 0.9500
C7 C8 1.505(3)
C7 H7A 0.9900
C7 H7B 0.9900
C8 H8A 0.9900
C8 H8B 0.9900
C9 C10 1.515(3)
C9 H9A 0.9900
C9 H9B 0.9900
C10 C11 1.512(3)
C10 H10A 0.9900
C10 H10B 0.9900
C11 H11A 0.9900
C11 H11B 0.9900
C12 C13 1.498(3)
C12 H12A 0.9900
C12 H12B 0.9900
C13 H13A 0.9900
C13 H13B 0.9900
C14 C15 1.511(3)
C14 H14A 0.9900
C14 H14B 0.9900
C15 C16 1.511(3)
C15 H15A 0.9900
C15 H15B 0.9900
C16 H16A 0.9900
C16 H16B 0.9900
C17 H17A 0.9800
C17 H17B 0.9800
C17 H17C 0.9800
C18 H18A 0.9800
C18 H18B 0.9800
C18 H18C 0.9800

loop_
_geom_torsion_atom_site_label_1
_geom_torsion_atom_site_label_2
_geom_torsion_atom_site_label_3
_geom_torsion_atom_site_label_4
_geom_torsion
C16 N1 C7 C8 174.65(18)
Co1 N1 C7 C8 42.4(2)
C9 N2 C8 C7 172.95(17)
Co1 N2 C8 C7 40.24(19)
N1 C7 C8 N2 -55.0(2)
C8 N2 C9 C10 177.91(17)
Co1 N2 C9 C10 -55.7(2)
N2 C9 C10 C11 66.1(2)
C12 N3 C11 C10 -175.77(18)
Co1 N3 C11 C10 56.6(2)
C9 C10 C11 N3 -66.8(3)
C11 N3 C12 C13 -171.50(18)
Co1 N3 C12 C13 -38.2(2)
C14 N4 C13 C12 -173.53(16)
Co1 N4 C13 C12 -41.68(18)
N3 C12 C13 N4 52.9(2)
C13 N4 C14 C15 179.85(16)
Co1 N4 C14 C15 54.2(2)
N4 C14 C15 C16 -69.8(2)
C7 N1 C16 C15 179.12(18)
Co1 N1 C16 C15 -55.1(2)
C14 C15 C16 N1 70.1(3)
